data_2223248
loop_
_publ_author_name
'Bao, Feng-Yu'
'Ding, Xing-Shun'
'Zhang, Hai-Yan'
'Zhou, Ying-Xia'

_publ_section_title
;
 <i>N</i>'-(3-Bromo-4-methoxybenzylidene)nicotinohydrazide monohydrate
;
_journal_coeditor_code XU2597
_journal_issue 9
_journal_name_full 'Acta Crystallographica Section E'
_journal_page_first o2282
_journal_paper_doi 10.1107/S160053680903400X
_journal_volume 65
_journal_year 2009
_chemical_formula_iupac 'C14 H12 Br N3 O2, H2 O'
_chemical_formula_moiety 'C14 H12 Br N3 O2, H2 O'
_chemical_formula_sum 'C14 H14 Br N3 O3'
_chemical_formula_weight 352.18
_chemical_name_systematic
;
<i>N</i>'-(3-Bromo-4-methoxybenzylidene)nicotinohydrazide monohydrate
;
_space_group_IT_number 14
_symmetry_cell_setting monoclinic
_symmetry_space_group_name_Hall '-P 2ybc'
_symmetry_space_group_name_H-M 'P 1 21/c 1'
_atom_sites_solution_hydrogens geom
_atom_sites_solution_primary direct
_atom_sites_solution_secondary difmap
_cell_angle_alpha 90.00
_cell_angle_beta 97.4490(10)
_cell_angle_gamma 90.00
_cell_formula_units_Z 4
_cell_length_a 7.79790(10)
_cell_length_b 12.5678(2)
_cell_length_c 14.9419(3)
_cell_measurement_reflns_used 4706
_cell_measurement_temperature 296(2)
_cell_measurement_theta_max 27.00
_cell_measurement_theta_min 3.08
_cell_volume 1451.98(4)
_computing_cell_refinement 'SAINT (Bruker, 1998)'
_computing_data_collection 'SMART (Bruker, 1998)'
_computing_data_reduction 'SAINT (Bruker, 1998)'
_computing_molecular_graphics 'SHELXTL (Sheldrick, 2008)'
_computing_publication_material 'SHELXTL (Sheldrick, 2008)'
_computing_structure_refinement 'SHELXTL (Sheldrick, 2008)'
_computing_structure_solution 'SHELXTL (Sheldrick, 2008)'
_diffrn_ambient_temperature 296(2)
_diffrn_measured_fraction_theta_full 0.998
_diffrn_measured_fraction_theta_max 0.998
_diffrn_measurement_device_type 'Bruker SMART CCD area-detector'
_diffrn_measurement_method \w
_diffrn_radiation_monochromator graphite
_diffrn_radiation_source 'fine-focus sealed tube'
_diffrn_radiation_type MoK\a
_diffrn_radiation_wavelength 0.71073
_diffrn_reflns_av_R_equivalents 0.0265
_diffrn_reflns_av_sigmaI/netI 0.0247
_diffrn_reflns_limit_h_max 9
_diffrn_reflns_limit_h_min -9
_diffrn_reflns_limit_k_max 16
_diffrn_reflns_limit_k_min -16
_diffrn_reflns_limit_l_max 16
_diffrn_reflns_limit_l_min -19
_diffrn_reflns_number 12611
_diffrn_reflns_theta_full 27.00
_diffrn_reflns_theta_max 27.00
_diffrn_reflns_theta_min 3.09
_diffrn_standards_number 0
_exptl_absorpt_coefficient_mu 2.845
_exptl_absorpt_correction_T_max 0.535
_exptl_absorpt_correction_T_min 0.400
_exptl_absorpt_correction_type multi-scan
_exptl_absorpt_process_details '(SADABS; Bruker, 1998)'
_exptl_crystal_colour colourless
_exptl_crystal_density_diffrn 1.611
_exptl_crystal_density_method 'not measured'
_exptl_crystal_description block
_exptl_crystal_F_000 712
_exptl_crystal_size_max 0.43
_exptl_crystal_size_mid 0.28
_exptl_crystal_size_min 0.22
_refine_diff_density_max 0.406
_refine_diff_density_min -0.295
_refine_ls_extinction_method none
_refine_ls_goodness_of_fit_ref 1.014
_refine_ls_hydrogen_treatment mixed
_refine_ls_matrix_type full
_refine_ls_number_parameters 198
_refine_ls_number_reflns 3149
_refine_ls_number_restraints 2
_refine_ls_restrained_S_all 1.014
_refine_ls_R_factor_all 0.0395
_refine_ls_R_factor_gt 0.0270
_refine_ls_shift/su_max 0.000
_refine_ls_shift/su_mean 0.000
_refine_ls_structure_factor_coef Fsqd
_refine_ls_weighting_details 'calc w=1/[\s^2^(Fo^2^)+(0.0354P)^2^+0.4288P] where P=(Fo^2^+2Fc^2^)/3'
_refine_ls_weighting_scheme calc
_refine_ls_wR_factor_gt 0.0637
_refine_ls_wR_factor_ref 0.0691
_reflns_number_gt 2525
_reflns_number_total 3149
_reflns_threshold_expression I>2\s(I)
_cod_data_source_file xu2597.cif
_cod_data_source_block I
_cod_original_sg_symbol_H-M 'P 21/c'
_cod_database_code 2223248
_cod_database_fobs_code 2223248

loop_
_symmetry_equiv_pos_as_xyz
'x, y, z'
'-x, y+1/2, -z+1/2'
'-x, -y, -z'
'x, -y-1/2, z-1/2'

loop_
_atom_site_type_symbol
_atom_site_label
_atom_site_fract_x
_atom_site_fract_y
_atom_site_fract_z
_atom_site_U_iso_or_equiv
_atom_site_adp_type
_atom_site_calc_flag
_atom_site_refinement_flags
_atom_site_occupancy
_atom_site_disorder_assembly
_atom_site_disorder_group
Br Br1 0.38290(3) 0.882695(16) 0.139661(15) 0.04825(10) Uani d . 1 . .
O O1 -0.0836(2) 0.53946(11) -0.37189(9) 0.0481(4) Uani d . 1 . .
N N1 0.0118(2) 0.66340(13) -0.22564(10) 0.0364(4) Uani d . 1 . .
C C2 0.2856(2) 0.77093(14) 0.06618(12) 0.0319(4) Uani d . 1 . .
C C6 0.1504(3) 0.70831(15) -0.07779(12) 0.0330(4) Uani d . 1 . .
N N2 -0.0635(2) 0.70309(13) -0.30777(10) 0.0373(4) Uani d . 1 . .
H H2 -0.0792 0.7704 -0.3150 0.045 Uiso calc R 1 . .
C C5 0.1501(3) 0.60611(15) -0.04249(14) 0.0389(5) Uani d . 1 . .
H H5A 0.1064 0.5501 -0.0792 0.047 Uiso calc R 1 . .
O O 0.3473(2) 0.65767(12) 0.19064(9) 0.0467(4) Uani d . 1 . .
N N3 -0.2839(3) 0.66239(14) -0.61976(11) 0.0445(4) Uani d . 1 . .
C C13 -0.3787(3) 0.81441(17) -0.54493(14) 0.0416(5) Uani d . 1 . .
H H13A -0.4406 0.8779 -0.5484 0.050 Uiso calc R 1 . .
C C1 0.2194(3) 0.79090(15) -0.02219(12) 0.0344(4) Uani d . 1 . .
H H1A 0.2207 0.8598 -0.0448 0.041 Uiso calc R 1 . .
C C14 -0.2933(3) 0.78026(16) -0.46379(13) 0.0373(4) Uani d . 1 . .
H H14A -0.2956 0.8207 -0.4118 0.045 Uiso calc R 1 . .
C C12 -0.3718(3) 0.75404(18) -0.62074(13) 0.0438(5) Uani d . 1 . .
H H12A -0.4306 0.7777 -0.6752 0.053 Uiso calc R 1 . .
C C11 -0.2044(3) 0.62932(16) -0.54085(13) 0.0386(5) Uani d . 1 . .
H H11A -0.1453 0.5649 -0.5392 0.046 Uiso calc R 1 . .
C C10 -0.2041(2) 0.68508(15) -0.46049(12) 0.0313(4) Uani d . 1 . .
C C3 0.2824(3) 0.66925(15) 0.10238(12) 0.0336(4) Uani d . 1 . .
C C4 0.2141(3) 0.58670(16) 0.04669(13) 0.0386(5) Uani d . 1 . .
H H4A 0.2116 0.5180 0.0696 0.046 Uiso calc R 1 . .
C C8 0.0758(3) 0.73423(16) -0.17017(13) 0.0373(4) Uani d . 1 . .
H H8A 0.0751 0.8048 -0.1890 0.045 Uiso calc R 1 . .
C C7 0.3529(4) 0.55397(18) 0.22835(15) 0.0573(7) Uani d . 1 . .
H H7A 0.4014 0.5573 0.2907 0.086 Uiso calc R 1 . .
H H7B 0.4233 0.5089 0.1962 0.086 Uiso calc R 1 . .
H H7C 0.2379 0.5255 0.2237 0.086 Uiso calc R 1 . .
C C9 -0.1121(3) 0.63517(15) -0.37660(12) 0.0332(4) Uani d . 1 . .
O O2 -0.1669(3) 0.57231(13) -0.77890(10) 0.0521(4) Uani d D 1 . .
H H2A -0.214(3) 0.5932(19) -0.7336(13) 0.068(9) Uiso d D 1 . .
H H2B -0.110(3) 0.519(2) -0.7634(19) 0.072(9) Uiso d D 1 . .

loop_
_atom_site_aniso_label
_atom_site_aniso_U_11
_atom_site_aniso_U_22
_atom_site_aniso_U_33
_atom_site_aniso_U_12
_atom_site_aniso_U_13
_atom_site_aniso_U_23
Br1 0.06384(18) 0.03325(12) 0.04243(13) -0.00024(10) -0.01295(10) -0.01048(9)
O1 0.0686(11) 0.0340(8) 0.0379(8) 0.0075(7) -0.0074(7) -0.0026(6)
N1 0.0453(10) 0.0359(8) 0.0259(8) 0.0031(8) -0.0035(7) 0.0004(7)
C2 0.0353(11) 0.0284(9) 0.0298(9) -0.0003(8) -0.0036(8) -0.0066(7)
C6 0.0352(11) 0.0358(10) 0.0265(9) 0.0022(8) -0.0014(8) -0.0018(8)
N2 0.0513(11) 0.0315(8) 0.0260(8) 0.0006(7) -0.0065(7) 0.0007(6)
C5 0.0460(13) 0.0336(10) 0.0345(10) -0.0031(9) -0.0050(9) -0.0054(8)
O 0.0678(11) 0.0386(8) 0.0292(7) 0.0033(7) -0.0105(7) 0.0033(6)
N3 0.0600(12) 0.0418(10) 0.0293(8) -0.0012(9) -0.0031(8) -0.0037(7)
C13 0.0437(13) 0.0374(10) 0.0419(11) 0.0047(9) -0.0008(9) 0.0031(9)
C1 0.0391(12) 0.0299(9) 0.0323(9) 0.0027(8) -0.0020(8) 0.0009(8)
C14 0.0414(12) 0.0377(10) 0.0322(10) -0.0007(9) 0.0021(8) -0.0052(8)
C12 0.0507(14) 0.0457(12) 0.0318(10) -0.0048(10) -0.0074(9) 0.0049(9)
C11 0.0499(13) 0.0342(10) 0.0300(10) -0.0010(9) -0.0011(9) -0.0027(8)
C10 0.0328(11) 0.0329(9) 0.0270(9) -0.0053(8) -0.0003(8) -0.0013(7)
C3 0.0371(11) 0.0350(10) 0.0270(9) 0.0045(9) -0.0022(8) 0.0004(8)
C4 0.0500(13) 0.0282(9) 0.0353(10) -0.0017(9) -0.0028(9) 0.0032(8)
C8 0.0429(12) 0.0372(10) 0.0299(9) 0.0001(9) -0.0020(8) 0.0005(8)
C7 0.0838(19) 0.0451(13) 0.0387(12) 0.0038(12) -0.0086(11) 0.0144(10)
C9 0.0384(11) 0.0335(10) 0.0270(9) -0.0006(8) 0.0016(8) -0.0018(7)
O2 0.0845(13) 0.0375(8) 0.0337(8) 0.0076(9) 0.0059(8) 0.0042(7)

loop_
_atom_type_symbol
_atom_type_description
_atom_type_scat_dispersion_real
_atom_type_scat_dispersion_imag
_atom_type_scat_source
C C 0.0033 0.0016 'International Tables Vol C Tables 4.2.6.8 and 6.1.1.4'
H H 0.0000 0.0000 'International Tables Vol C Tables 4.2.6.8 and 6.1.1.4'
N N 0.0061 0.0033 'International Tables Vol C Tables 4.2.6.8 and 6.1.1.4'
O O 0.0106 0.0060 'International Tables Vol C Tables 4.2.6.8 and 6.1.1.4'
Br Br -0.2901 2.4595 'International Tables Vol C Tables 4.2.6.8 and 6.1.1.4'

loop_
_geom_angle_atom_site_label_1
_geom_angle_atom_site_label_2
_geom_angle_atom_site_label_3
_geom_angle_site_symmetry_1
_geom_angle_site_symmetry_3
_geom_angle
_geom_angle_publ_flag
C8 N1 N2 . . 114.26(16) ?
C1 C2 C3 . . 121.17(17) ?
C1 C2 Br1 . . 119.76(14) ?
C3 C2 Br1 . . 119.07(13) ?
C5 C6 C1 . . 118.83(17) ?
C5 C6 C8 . . 122.96(17) ?
C1 C6 C8 . . 118.18(17) ?
C9 N2 N1 . . 119.48(16) ?
C9 N2 H2 . . 120.3 ?
N1 N2 H2 . . 120.3 ?
C4 C5 C6 . . 120.74(18) ?
C4 C5 H5A . . 119.6 ?
C6 C5 H5A . . 119.6 ?
C3 O C7 . . 118.23(16) ?
C11 N3 C12 . . 117.32(17) ?
C12 C13 C14 . . 119.3(2) ?
C12 C13 H13A . . 120.3 ?
C14 C13 H13A . . 120.3 ?
C2 C1 C6 . . 120.25(17) ?
C2 C1 H1A . . 119.9 ?
C6 C1 H1A . . 119.9 ?
C13 C14 C10 . . 119.09(19) ?
C13 C14 H14A . . 120.5 ?
C10 C14 H14A . . 120.5 ?
N3 C12 C13 . . 122.83(19) ?
N3 C12 H12A . . 118.6 ?
C13 C12 H12A . . 118.6 ?
N3 C11 C10 . . 123.96(19) ?
N3 C11 H11A . . 118.0 ?
C10 C11 H11A . . 118.0 ?
C14 C10 C11 . . 117.46(18) ?
C14 C10 C9 . . 125.20(17) ?
C11 C10 C9 . . 117.30(17) ?
O C3 C2 . . 116.98(17) ?
O C3 C4 . . 124.49(17) ?
C2 C3 C4 . . 118.54(17) ?
C5 C4 C3 . . 120.46(18) ?
C5 C4 H4A . . 119.8 ?
C3 C4 H4A . . 119.8 ?
N1 C8 C6 . . 122.20(18) ?
N1 C8 H8A . . 118.9 ?
C6 C8 H8A . . 118.9 ?
O C7 H7A . . 109.5 ?
O C7 H7B . . 109.5 ?
H7A C7 H7B . . 109.5 ?
O C7 H7C . . 109.5 ?
H7A C7 H7C . . 109.5 ?
H7B C7 H7C . . 109.5 ?
O1 C9 N2 . . 123.08(18) ?
O1 C9 C10 . . 121.55(17) ?
N2 C9 C10 . . 115.38(16) ?
H2A O2 H2B . . 107(2) ?

loop_
_geom_bond_atom_site_label_1
_geom_bond_atom_site_label_2
_geom_bond_site_symmetry_2
_geom_bond_distance
_geom_bond_publ_flag
Br1 C2 . 1.8810(17) ?
O1 C9 . 1.224(2) ?
N1 C8 . 1.273(2) ?
N1 N2 . 1.383(2) ?
C2 C1 . 1.377(2) ?
C2 C3 . 1.389(3) ?
C6 C5 . 1.389(3) ?
C6 C1 . 1.393(3) ?
C6 C8 . 1.463(3) ?
N2 C9 . 1.352(2) ?
N2 H2 . 0.8600 ?
C5 C4 . 1.383(3) ?
C5 H5A . 0.9300 ?
O C3 . 1.358(2) ?
O C7 . 1.418(3) ?
N3 C11 . 1.326(3) ?
N3 C12 . 1.340(3) ?
C13 C12 . 1.370(3) ?
C13 C14 . 1.374(3) ?
C13 H13A . 0.9300 ?
C1 H1A . 0.9300 ?
C14 C10 . 1.382(3) ?
C14 H14A . 0.9300 ?
C12 H12A . 0.9300 ?
C11 C10 . 1.390(3) ?
C11 H11A . 0.9300 ?
C10 C9 . 1.499(3) ?
C3 C4 . 1.392(3) ?
C4 H4A . 0.9300 ?
C8 H8A . 0.9300 ?
C7 H7A . 0.9600 ?
C7 H7B . 0.9600 ?
C7 H7C . 0.9600 ?
O2 H2A . 0.85(2) ?
O2 H2B . 0.82(3) ?

loop_
_geom_hbond_atom_site_label_D
_geom_hbond_atom_site_label_H
_geom_hbond_atom_site_label_A
_geom_hbond_site_symmetry_A
_geom_hbond_distance_DH
_geom_hbond_distance_HA
_geom_hbond_distance_DA
_geom_hbond_angle_DHA
O2 H2A N3 . 0.85(2) 2.05(2) 2.886(2) 168(2)
O2 H2B O1 3_564 0.82(3) 2.47(3) 3.118(2) 136(2)
O2 H2B N1 3_564 0.82(3) 2.43(3) 3.197(2) 156(3)
N2 H2 O2 4_565 0.86 2.18 2.982(2) 155

loop_
_cod_related_entry_id
_cod_related_entry_database
_cod_related_entry_code
1 ChemSpider 30655866
